data_1577152
loop_
_publ_author_name
'Baltrun, Marc'
'Hanneberg, David'
'Hett, Florian'
'Seidl, Michael'
'Weigend, Florian'
'Hohloch, Stephan'

_publ_section_title
;
 Regioselective [3+2] Cycloaddition Reactions of the Phosphorus and
 Arsenic Analogues of the Thiocyanate Anion
;
_journal_name_full 'Chemical Science'
_journal_paper_doi 10.1039/D6SC01985D
_journal_year 2026
_chemical_formula_moiety 'C74 H108 N6 P2 S2 Zr2'
_chemical_formula_sum 'C74 H108 N6 P2 S2 Zr2'
_chemical_formula_weight 1390.16
_space_group_crystal_system triclinic
_space_group_IT_number 2
_space_group_name_Hall '-P 1'
_space_group_name_H-M_alt 'P -1'
_atom_sites_solution_hydrogens geom
_atom_sites_solution_primary dual
_audit_block_doi 10.5517/ccdc.csd.cc2kdsxp
_audit_creation_date 2023-06-15
_audit_creation_method
;
Olex2 1.5-alpha
(compiled 2023.03.06 svn.rbb2c1857 for OlexSys, GUI svn.r6748)
;
_audit_update_record
;
2024-06-26 deposited with the CCDC.	2026-04-24 downloaded from the CCDC.
;
_cell_angle_alpha 88.595(4)
_cell_angle_beta 84.512(4)
_cell_angle_gamma 74.066(4)
_cell_formula_units_Z 1
_cell_length_a 11.0749(16)
_cell_length_b 12.782(2)
_cell_length_c 13.9799(19)
_cell_measurement_reflns_used 563
_cell_measurement_temperature 153.00
_cell_measurement_theta_max 18.09
_cell_measurement_theta_min 2.52
_cell_volume 1894.2(5)
_computing_cell_refinement 'SAINT V8.40B (?, 2016)'
_computing_data_reduction 'SAINT V8.40B (?, 2016)'
_computing_molecular_graphics 'Olex2 1.5-alpha (Dolomanov et al., 2009)'
_computing_publication_material 'Olex2 1.5-alpha (Dolomanov et al., 2009)'
_computing_structure_refinement 'XL  (Sheldrick, 2008)'
_computing_structure_solution 'SHELXT  (Sheldrick, 2015)'
_diffrn_ambient_temperature 153.00
_diffrn_measured_fraction_theta_full 0.996
_diffrn_measured_fraction_theta_max 0.996
_diffrn_measurement_device_type 'Bruker D8 Quest, Photon III'
_diffrn_measurement_method '\f and \w scans'
_diffrn_radiation_type MoK\a
_diffrn_radiation_wavelength 0.71073
_diffrn_reflns_av_R_equivalents 0.1635
_diffrn_reflns_av_unetI/netI 0.0930
_diffrn_reflns_Laue_measured_fraction_full 0.996
_diffrn_reflns_Laue_measured_fraction_max 0.996
_diffrn_reflns_limit_h_max 13
_diffrn_reflns_limit_h_min -13
_diffrn_reflns_limit_k_max 15
_diffrn_reflns_limit_k_min -15
_diffrn_reflns_limit_l_max 16
_diffrn_reflns_limit_l_min -16
_diffrn_reflns_number 54778
_diffrn_reflns_point_group_measured_fraction_full 0.996
_diffrn_reflns_point_group_measured_fraction_max 0.996
_diffrn_reflns_theta_full 25.085
_diffrn_reflns_theta_max 25.085
_diffrn_reflns_theta_min 2.166
_diffrn_source_current 1.0
_diffrn_source_power 0.05
_diffrn_source_voltage 50.0
_diffrn_standards_number 0
_exptl_absorpt_coefficient_mu 0.415
_exptl_absorpt_correction_T_max 0.7452
_exptl_absorpt_correction_T_min 0.6768
_exptl_absorpt_correction_type multi-scan
_exptl_absorpt_process_details
;
SADABS-2016/2 (Bruker,2016/2) was used for absorption correction.
wR2(int) was 0.0741 before and 0.0458 after correction.
The Ratio of minimum to maximum transmission is 0.9082.
The \l/2 correction factor is Not present.
;
_exptl_crystal_colour 'clear yellow'
_exptl_crystal_colour_lustre clear
_exptl_crystal_colour_primary yellow
_exptl_crystal_density_diffrn 1.219
_exptl_crystal_description block
_exptl_crystal_F_000 736
_exptl_crystal_size_max 0.08
_exptl_crystal_size_mid 0.07
_exptl_crystal_size_min 0.02
_refine_diff_density_max 0.689
_refine_diff_density_min -0.504
_refine_diff_density_rms 0.077
_refine_ls_extinction_method none
_refine_ls_goodness_of_fit_ref 1.011
_refine_ls_hydrogen_treatment constr
_refine_ls_matrix_type full
_refine_ls_number_parameters 430
_refine_ls_number_reflns 6706
_refine_ls_number_restraints 0
_refine_ls_restrained_S_all 1.011
_refine_ls_R_factor_all 0.0839
_refine_ls_R_factor_gt 0.0493
_refine_ls_shift/su_max 0.001
_refine_ls_shift/su_mean 0.000
_refine_ls_structure_factor_coef Fsqd
_refine_ls_weighting_details 'w=1/[\s^2^(Fo^2^)+(0.0373P)^2^+0.8303P] where P=(Fo^2^+2Fc^2^)/3'
_refine_ls_weighting_scheme calc
_refine_ls_wR_factor_gt 0.1053
_refine_ls_wR_factor_ref 0.1218
_reflns_Friedel_coverage 0.000
_reflns_number_gt 4784
_reflns_number_total 6706
_reflns_threshold_expression 'I > 2\s(I)'
_cod_data_source_file d6sc01985d5.cif
_cod_data_source_block sh_244n_0m
_cod_database_code 1577152
_shelx_shelxl_version_number 2019/1
_shelx_space_group_comment
;
The symmetry employed for this shelxl refinement is uniquely defined
by the following loop, which should always be used as a source of
symmetry information in preference to the above space-group names.
They are only intended as comments.
;
_shelx_estimated_absorpt_t_max 0.992
_shelx_estimated_absorpt_t_min 0.968
_olex2_refinement_description
;
1. Fixed Uiso
 At 1.2 times of:
  All C(H) groups
 At 1.5 times of:
  All C(H,H,H) groups
2. Others
 Fixed Sof: P2(0.5) S1(0.5) C1(0.5) S2(0.5) C2(0.5) P1(0.5)
3.a Aromatic/amide H refined with riding coordinates:
 C15(H15), C51(H51), C13(H13), C31(H31), C11(H11), C35(H35), C55(H55),
 C33(H33), C53(H53)
3.b Idealised Me refined as rotating group:
 C19(H19A,H19B,H19C), C21(H21A,H21B,H21C), C20(H20A,H20B,H20C), C60(H60A,H60B,
 H60C), C59(H59A,H59B,H59C), C61(H61A,H61B,H61C), C39(H39A,H39B,H39C), C41(H41A,
 H41B,H41C), C40(H40A,H40B,H40C), C17(H17A,H17B,H17C), C16(H16A,H16B,H16C),
 C36(H36A,H36B,H36C), C37(H37A,H37B,H37C), C56(H56A,H56B,H56C), C57(H57A,H57B,
 H57C)
;
_olex2_submission_special_instructions 'No special instructions were received'

loop_
_space_group_symop_operation_xyz
'x, y, z'
'-x, -y, -z'

loop_
_atom_site_label
_atom_site_type_symbol
_atom_site_fract_x
_atom_site_fract_y
_atom_site_fract_z
_atom_site_U_iso_or_equiv
_atom_site_adp_type
_atom_site_occupancy
_atom_site_site_symmetry_order
_atom_site_calc_flag
_atom_site_refinement_flags_posn
_atom_site_refinement_flags_adp
_atom_site_refinement_flags_occupancy
_atom_site_disorder_assembly
_atom_site_disorder_group
Zr1 Zr 0.29210(3) 0.75430(3) 0.68144(3) 0.02620(12) Uani 1 1 d . . . . .
P2 P 0.4672(4) 0.5085(3) 0.5931(3) 0.0331(9) Uani 0.5 1 d . . P A -1
S1 S 0.5659(2) 0.3048(2) 0.47366(17) 0.0328(5) Uani 0.5 1 d . . P A -1
N30 N 0.3754(3) 0.7013(2) 0.8051(2) 0.0289(7) Uani 1 1 d . . . . .
N50 N 0.1177(3) 0.7250(2) 0.6923(2) 0.0293(7) Uani 1 1 d . . . . .
N10 N 0.2816(3) 0.9182(2) 0.6659(2) 0.0265(7) Uani 1 1 d . . . . .
C10 C 0.2244(3) 0.9877(3) 0.5845(3) 0.0285(8) Uani 1 1 d . . . . .
C14 C 0.3282(4) 0.9764(3) 0.7348(3) 0.0291(9) Uani 1 1 d . . . . .
C54 C 0.1354(4) 0.6287(3) 0.6343(3) 0.0382(10) Uani 1 1 d . . . . .
C13 C 0.1693(4) 0.9187(3) 0.5235(3) 0.0347(9) Uani 1 1 d . . . . .
H19A H 0.236559 0.856165 0.497641 0.052 Uiso 1 1 calc R U . . .
H19B H 0.130245 0.962515 0.470375 0.052 Uiso 1 1 calc R U . . .
H19C H 0.105445 0.892875 0.563199 0.052 Uiso 1 1 calc R U . . .
C15 C 0.4428(4) 1.0029(3) 0.7164(3) 0.0317(9) Uani 1 1 d . . . . .
H15 H 0.491727 0.982283 0.656847 0.038 Uiso 1 1 calc R U . . .
C50 C -0.0113(3) 0.7734(3) 0.7394(3) 0.0282(8) Uani 1 1 d . . . . .
C12 C 0.1175(4) 1.0857(3) 0.6238(3) 0.0367(10) Uani 1 1 d . . . . .
H21A H 0.049485 1.059772 0.657530 0.055 Uiso 1 1 calc R U . . .
H21B H 0.084774 1.132727 0.570345 0.055 Uiso 1 1 calc R U . . .
H21C H 0.149967 1.126912 0.668408 0.055 Uiso 1 1 calc R U . . .
C11 C 0.3231(4) 1.0279(4) 0.5211(3) 0.0398(10) Uani 1 1 d . . . . .
H20A H 0.352986 1.078718 0.557711 0.060 Uiso 1 1 calc R U . . .
H20B H 0.285181 1.064955 0.464571 0.060 Uiso 1 1 calc R U . . .
H20C H 0.394303 0.965764 0.500332 0.060 Uiso 1 1 calc R U . . .
C52 C -0.0516(4) 0.6931(3) 0.8100(3) 0.0394(10) Uani 1 1 d . . . . .
H60A H -0.050991 0.627160 0.775473 0.059 Uiso 1 1 calc R U . . .
H60B H -0.136751 0.726651 0.839952 0.059 Uiso 1 1 calc R U . . .
H60C H 0.007331 0.674158 0.859795 0.059 Uiso 1 1 calc R U . . .
C55 C 0.1285(4) 0.6379(4) 0.5348(3) 0.0465(12) Uani 1 1 d . . . . .
H51 H 0.105606 0.707694 0.505708 0.056 Uiso 1 1 calc R U . . .
C17 C 0.4157(4) 1.0860(4) 0.8706(3) 0.0425(11) Uani 1 1 d . . . . .
H13 H 0.444717 1.124439 0.916763 0.051 Uiso 1 1 calc R U . . .
C16 C 0.4866(4) 1.0587(3) 0.7837(3) 0.0381(10) Uani 1 1 d . . . . .
C53 C -0.1074(4) 0.8061(3) 0.6639(3) 0.0347(9) Uani 1 1 d . . . . .
H59A H -0.082586 0.857907 0.618649 0.052 Uiso 1 1 calc R U . . .
H59B H -0.191230 0.840085 0.696095 0.052 Uiso 1 1 calc R U . . .
H59C H -0.109675 0.741248 0.629002 0.052 Uiso 1 1 calc R U . . .
C51 C -0.0079(4) 0.8737(3) 0.7935(3) 0.0358(9) Uani 1 1 d . . . . .
H61A H 0.050116 0.852340 0.843700 0.054 Uiso 1 1 calc R U . . .
H61B H -0.092657 0.909622 0.823033 0.054 Uiso 1 1 calc R U . . .
H61C H 0.020982 0.923953 0.748831 0.054 Uiso 1 1 calc R U . . .
C34 C 0.3011(4) 0.6691(3) 0.8842(3) 0.0362(10) Uani 1 1 d . . . . .
C39 C 0.2888(4) 0.5644(4) 0.8884(3) 0.0481(12) Uani 1 1 d . . . . .
H31 H 0.333004 0.513209 0.840273 0.058 Uiso 1 1 calc R U . . .
C18 C 0.3033(4) 1.0588(4) 0.8927(3) 0.0409(10) Uani 1 1 d . . . . .
C30 C 0.5100(4) 0.6882(3) 0.8252(3) 0.0339(9) Uani 1 1 d . . . . .
C19 C 0.2596(4) 1.0055(3) 0.8232(3) 0.0345(9) Uani 1 1 d . . . . .
H11 H 0.181240 0.988820 0.836524 0.041 Uiso 1 1 calc R U . . .
C33 C 0.5737(4) 0.5718(3) 0.8545(3) 0.0441(11) Uani 1 1 d . . . . .
H39A H 0.533547 0.555595 0.916585 0.066 Uiso 1 1 calc R U . . .
H39B H 0.663290 0.563782 0.860077 0.066 Uiso 1 1 calc R U . . .
H39C H 0.565047 0.521135 0.805778 0.066 Uiso 1 1 calc R U . . .
C31 C 0.5814(4) 0.7152(4) 0.7326(3) 0.0399(10) Uani 1 1 d . . . . .
H41A H 0.583212 0.662222 0.682664 0.060 Uiso 1 1 calc R U . . .
H41B H 0.667934 0.712216 0.745000 0.060 Uiso 1 1 calc R U . . .
H41C H 0.538780 0.788433 0.711129 0.060 Uiso 1 1 calc R U . . .
C35 C 0.2368(4) 0.7439(4) 0.9567(3) 0.0469(12) Uani 1 1 d . . . . .
H35 H 0.243738 0.816351 0.953437 0.056 Uiso 1 1 calc R U . . .
C59 C 0.1659(4) 0.5257(3) 0.6763(4) 0.0492(12) Uani 1 1 d . . . . .
H55 H 0.166520 0.519391 0.744097 0.059 Uiso 1 1 calc R U . . .
C32 C 0.5169(4) 0.7679(4) 0.9042(3) 0.0462(11) Uani 1 1 d . . . . .
H40A H 0.478316 0.842671 0.884056 0.069 Uiso 1 1 calc R U . . .
H40B H 0.605290 0.759531 0.914592 0.069 Uiso 1 1 calc R U . . .
H40C H 0.471428 0.752191 0.964000 0.069 Uiso 1 1 calc R U . . .
C56 C 0.1556(4) 0.5439(5) 0.4785(4) 0.0669(17) Uani 1 1 d . . . . .
C20 C 0.6082(4) 1.0901(4) 0.7608(3) 0.0533(13) Uani 1 1 d . . . . .
H17A H 0.593522 1.153477 0.718102 0.080 Uiso 1 1 calc R U . . .
H17B H 0.672105 1.029110 0.728937 0.080 Uiso 1 1 calc R U . . .
H17C H 0.637943 1.108174 0.820423 0.080 Uiso 1 1 calc R U . . .
C38 C 0.2113(5) 0.5324(5) 0.9633(4) 0.0600(15) Uani 1 1 d . . . . .
C37 C 0.1508(4) 0.6098(6) 1.0338(4) 0.0648(17) Uani 1 1 d . . . . .
H33 H 0.098524 0.589690 1.084732 0.078 Uiso 1 1 calc R U . . .
C36 C 0.1637(4) 0.7137(5) 1.0326(3) 0.0589(15) Uani 1 1 d . . . . .
C58 C 0.1950(5) 0.4333(4) 0.6209(5) 0.0688(17) Uani 1 1 d . . . . .
C57 C 0.1893(5) 0.4433(5) 0.5236(6) 0.079(2) Uani 1 1 d . . . . .
H53 H 0.209067 0.379166 0.485580 0.095 Uiso 1 1 calc R U . . .
C21 C 0.2290(5) 1.0873(5) 0.9884(3) 0.0607(14) Uani 1 1 d . . . . .
H16A H 0.286739 1.074768 1.039032 0.091 Uiso 1 1 calc R U . . .
H16B H 0.170931 1.041762 1.000099 0.091 Uiso 1 1 calc R U . . .
H16C H 0.180759 1.164113 0.988626 0.091 Uiso 1 1 calc R U . . .
C41 C 0.1964(6) 0.4190(5) 0.9616(4) 0.082(2) Uani 1 1 d . . . . .
H36A H 0.145911 0.412694 0.909284 0.123 Uiso 1 1 calc R U . . .
H36B H 0.153961 0.403799 1.023005 0.123 Uiso 1 1 calc R U . . .
H36C H 0.279728 0.366549 0.951412 0.123 Uiso 1 1 calc R U . . .
C40 C 0.0992(6) 0.7932(6) 1.1130(4) 0.100(2) Uani 1 1 d . . . . .
H37A H 0.015952 0.783142 1.133161 0.149 Uiso 1 1 calc R U . . .
H37B H 0.089578 0.867876 1.089970 0.149 Uiso 1 1 calc R U . . .
H37C H 0.150577 0.780019 1.167661 0.149 Uiso 1 1 calc R U . . .
C60 C 0.1505(5) 0.5568(6) 0.3707(4) 0.102(3) Uani 1 1 d . . . . .
H56A H 0.105891 0.632038 0.355932 0.153 Uiso 1 1 calc R U . . .
H56B H 0.105929 0.507400 0.347398 0.153 Uiso 1 1 calc R U . . .
H56C H 0.236531 0.539299 0.338991 0.153 Uiso 1 1 calc R U . . .
C61 C 0.2361(7) 0.3228(4) 0.6679(6) 0.123(3) Uani 1 1 d . . . . .
H57A H 0.236009 0.266044 0.622115 0.184 Uiso 1 1 calc R U . . .
H57B H 0.177712 0.319587 0.724461 0.184 Uiso 1 1 calc R U . . .
H57C H 0.321374 0.311333 0.687673 0.184 Uiso 1 1 calc R U . . .
C1 C 0.5176(7) 0.4472(7) 0.4791(6) 0.0314(18) Uani 0.5 1 d . . P A -1
S2 S 0.4389(2) 0.67722(17) 0.44562(15) 0.0359(5) Uani 0.5 1 d . . P A -1
C2 C 0.4191(8) 0.6415(8) 0.5649(7) 0.0324(19) Uani 0.5 1 d . . P A -1
P1 P 0.5126(4) 0.5278(3) 0.3776(3) 0.0362(8) Uani 0.5 1 d . . P A -1

loop_
_atom_site_aniso_label
_atom_site_aniso_U_11
_atom_site_aniso_U_22
_atom_site_aniso_U_33
_atom_site_aniso_U_23
_atom_site_aniso_U_13
_atom_site_aniso_U_12
Zr1 0.0243(2) 0.0297(2) 0.0248(2) -0.00442(14) -0.00169(14) -0.00740(15)
P2 0.0291(16) 0.034(2) 0.033(2) -0.0086(15) -0.0033(14) -0.0036(16)
S1 0.0333(12) 0.0311(13) 0.0319(14) -0.0074(10) 0.0014(10) -0.0062(10)
N30 0.0245(17) 0.0320(18) 0.0298(17) -0.0023(14) -0.0038(14) -0.0064(14)
N50 0.0291(17) 0.0300(18) 0.0291(17) -0.0039(14) -0.0024(14) -0.0086(14)
N10 0.0289(17) 0.0296(17) 0.0222(16) -0.0031(13) -0.0041(13) -0.0093(14)
C10 0.027(2) 0.034(2) 0.027(2) 0.0034(17) -0.0020(16) -0.0117(17)
C14 0.031(2) 0.031(2) 0.027(2) -0.0003(16) -0.0038(17) -0.0093(17)
C54 0.028(2) 0.037(2) 0.052(3) -0.010(2) -0.0005(19) -0.0125(18)
C13 0.036(2) 0.040(2) 0.030(2) -0.0001(18) -0.0078(18) -0.0111(19)
C15 0.030(2) 0.036(2) 0.030(2) -0.0029(17) -0.0003(17) -0.0110(18)
C50 0.0223(19) 0.033(2) 0.028(2) 0.0017(16) -0.0011(16) -0.0055(16)
C12 0.036(2) 0.034(2) 0.040(2) 0.0010(18) -0.0046(19) -0.0084(18)
C11 0.036(2) 0.056(3) 0.032(2) 0.013(2) -0.0066(19) -0.019(2)
C52 0.035(2) 0.045(3) 0.040(2) 0.013(2) -0.0028(19) -0.015(2)
C55 0.032(2) 0.055(3) 0.052(3) -0.024(2) -0.004(2) -0.010(2)
C17 0.050(3) 0.046(3) 0.037(2) -0.012(2) -0.006(2) -0.020(2)
C16 0.039(2) 0.042(2) 0.035(2) -0.0055(19) -0.0053(19) -0.014(2)
C53 0.027(2) 0.046(3) 0.031(2) 0.0027(18) -0.0034(17) -0.0107(18)
C51 0.033(2) 0.041(2) 0.033(2) 0.0003(18) 0.0023(18) -0.0118(19)
C34 0.032(2) 0.046(3) 0.030(2) 0.0105(19) -0.0089(18) -0.0094(19)
C39 0.033(2) 0.056(3) 0.053(3) 0.017(2) -0.012(2) -0.008(2)
C18 0.045(3) 0.050(3) 0.029(2) -0.0110(19) 0.0033(19) -0.016(2)
C30 0.028(2) 0.041(2) 0.032(2) -0.0049(18) -0.0085(17) -0.0060(18)
C19 0.037(2) 0.039(2) 0.029(2) -0.0052(18) 0.0024(18) -0.0149(19)
C33 0.034(2) 0.048(3) 0.049(3) 0.004(2) -0.014(2) -0.005(2)
C31 0.027(2) 0.051(3) 0.045(3) -0.005(2) -0.0027(19) -0.0163(19)
C35 0.036(2) 0.066(3) 0.032(2) 0.004(2) -0.007(2) -0.002(2)
C59 0.034(2) 0.034(3) 0.082(4) -0.004(2) 0.006(2) -0.016(2)
C32 0.038(2) 0.058(3) 0.043(3) -0.014(2) -0.012(2) -0.011(2)
C56 0.032(3) 0.098(5) 0.074(4) -0.052(3) 0.003(3) -0.022(3)
C20 0.044(3) 0.069(3) 0.056(3) -0.012(3) -0.006(2) -0.030(2)
C38 0.039(3) 0.082(4) 0.064(3) 0.043(3) -0.023(3) -0.021(3)
C37 0.031(3) 0.115(5) 0.045(3) 0.031(3) -0.005(2) -0.016(3)
C36 0.037(3) 0.100(5) 0.032(3) 0.016(3) -0.004(2) -0.005(3)
C58 0.045(3) 0.048(3) 0.116(5) -0.031(3) 0.018(3) -0.023(2)
C57 0.038(3) 0.054(4) 0.148(7) -0.065(4) 0.015(4) -0.019(3)
C21 0.067(3) 0.088(4) 0.034(3) -0.025(3) 0.008(2) -0.036(3)
C41 0.069(4) 0.096(5) 0.098(5) 0.057(4) -0.031(3) -0.049(3)
C40 0.067(4) 0.168(7) 0.042(3) -0.004(4) 0.009(3) 0.001(4)
C60 0.054(4) 0.170(7) 0.077(4) -0.081(5) -0.003(3) -0.017(4)
C61 0.109(6) 0.033(3) 0.218(9) -0.007(4) 0.044(6) -0.024(4)
C1 0.027(4) 0.036(5) 0.034(5) -0.001(4) 0.001(4) -0.012(4)
S2 0.0395(12) 0.0341(11) 0.0314(12) -0.0037(9) 0.0045(9) -0.0077(9)
C2 0.024(4) 0.038(5) 0.035(5) -0.010(4) -0.012(4) -0.004(4)
P1 0.0356(19) 0.036(2) 0.034(2) -0.0103(14) 0.0033(14) -0.0054(16)

loop_
_atom_type_symbol
_atom_type_description
_atom_type_scat_dispersion_real
_atom_type_scat_dispersion_imag
_atom_type_scat_source
C C 0.0033 0.0016 'International Tables Vol C Tables 4.2.6.8 and 6.1.1.4'
H H 0.0000 0.0000 'International Tables Vol C Tables 4.2.6.8 and 6.1.1.4'
N N 0.0061 0.0033 'International Tables Vol C Tables 4.2.6.8 and 6.1.1.4'
P P 0.1023 0.0942 'International Tables Vol C Tables 4.2.6.8 and 6.1.1.4'
S S 0.1246 0.1234 'International Tables Vol C Tables 4.2.6.8 and 6.1.1.4'
Zr Zr -2.9673 0.5597 'International Tables Vol C Tables 4.2.6.8 and 6.1.1.4'

loop_
_citation_id
_citation_doi
_citation_year
1 10.26434/chemrxiv-2025-61l4x-v2 2025

loop_
_geom_angle_atom_site_label_1
_geom_angle_atom_site_label_2
_geom_angle_atom_site_label_3
_geom_angle
_geom_angle_site_symmetry_1
_geom_angle_site_symmetry_3
_geom_angle_publ_flag
N30 Zr1 N50 108.32(12) . . ?
N30 Zr1 N10 107.74(12) . . ?
N30 Zr1 C54 111.90(13) . . ?
N30 Zr1 C2 103.7(2) . . ?
N50 Zr1 N10 112.67(12) . . ?
N50 Zr1 C54 30.10(12) . . ?
N50 Zr1 C2 108.2(2) . . ?
N10 Zr1 C54 132.91(12) . . ?
N10 Zr1 C2 115.7(3) . . ?
C2 Zr1 C54 78.5(2) . . ?
C2 P2 C1 102.1(5) . . ?
C34 N30 Zr1 118.6(2) . . ?
C34 N30 C30 113.1(3) . . ?
C30 N30 Zr1 128.3(2) . . ?
C54 N50 Zr1 104.5(2) . . ?
C54 N50 C50 116.7(3) . . ?
C50 N50 Zr1 138.8(2) . . ?
C10 N10 Zr1 124.2(2) . . ?
C14 N10 Zr1 122.0(2) . . ?
C14 N10 C10 113.8(3) . . ?
N10 C10 C13 107.8(3) . . ?
N10 C10 C12 110.3(3) . . ?
N10 C10 C11 111.7(3) . . ?
C13 C10 C12 108.6(3) . . ?
C13 C10 C11 108.7(3) . . ?
C11 C10 C12 109.7(3) . . ?
C15 C14 N10 122.0(3) . . ?
C19 C14 N10 119.7(3) . . ?
C19 C14 C15 118.3(3) . . ?
N50 C54 Zr1 45.41(17) . . ?
C55 C54 Zr1 106.7(3) . . ?
C55 C54 N50 120.2(4) . . ?
C59 C54 Zr1 112.6(3) . . ?
C59 C54 N50 120.3(4) . . ?
C59 C54 C55 119.5(4) . . ?
C10 C13 H19A 109.5 . . ?
C10 C13 H19B 109.5 . . ?
C10 C13 H19C 109.5 . . ?
H19A C13 H19B 109.5 . . ?
H19A C13 H19C 109.5 . . ?
H19B C13 H19C 109.5 . . ?
C14 C15 H15 119.3 . . ?
C16 C15 C14 121.4(4) . . ?
C16 C15 H15 119.3 . . ?
N50 C50 C52 110.9(3) . . ?
N50 C50 C53 110.7(3) . . ?
N50 C50 C51 107.3(3) . . ?
C52 C50 C53 109.0(3) . . ?
C51 C50 C52 109.4(3) . . ?
C51 C50 C53 109.5(3) . . ?
C10 C12 H21A 109.5 . . ?
C10 C12 H21B 109.5 . . ?
C10 C12 H21C 109.5 . . ?
H21A C12 H21B 109.5 . . ?
H21A C12 H21C 109.5 . . ?
H21B C12 H21C 109.5 . . ?
C10 C11 H20A 109.5 . . ?
C10 C11 H20B 109.5 . . ?
C10 C11 H20C 109.5 . . ?
H20A C11 H20B 109.5 . . ?
H20A C11 H20C 109.5 . . ?
H20B C11 H20C 109.5 . . ?
C50 C52 H60A 109.5 . . ?
C50 C52 H60B 109.5 . . ?
C50 C52 H60C 109.5 . . ?
H60A C52 H60B 109.5 . . ?
H60A C52 H60C 109.5 . . ?
H60B C52 H60C 109.5 . . ?
C54 C55 H51 120.2 . . ?
C56 C55 C54 119.7(5) . . ?
C56 C55 H51 120.2 . . ?
C16 C17 H13 119.1 . . ?
C16 C17 C18 121.9(4) . . ?
C18 C17 H13 119.1 . . ?
C15 C16 C20 120.4(4) . . ?
C17 C16 C15 118.6(4) . . ?
C17 C16 C20 121.0(4) . . ?
C50 C53 H59A 109.5 . . ?
C50 C53 H59B 109.5 . . ?
C50 C53 H59C 109.5 . . ?
H59A C53 H59B 109.5 . . ?
H59A C53 H59C 109.5 . . ?
H59B C53 H59C 109.5 . . ?
C50 C51 H61A 109.5 . . ?
C50 C51 H61B 109.5 . . ?
C50 C51 H61C 109.5 . . ?
H61A C51 H61B 109.5 . . ?
H61A C51 H61C 109.5 . . ?
H61B C51 H61C 109.5 . . ?
C39 C34 N30 119.9(4) . . ?
C39 C34 C35 119.1(4) . . ?
C35 C34 N30 120.9(4) . . ?
C34 C39 H31 119.6 . . ?
C34 C39 C38 120.9(5) . . ?
C38 C39 H31 119.6 . . ?
C17 C18 C19 118.5(4) . . ?
C17 C18 C21 121.0(4) . . ?
C19 C18 C21 120.5(4) . . ?
N30 C30 C33 111.4(3) . . ?
N30 C30 C31 107.8(3) . . ?
N30 C30 C32 110.9(3) . . ?
C33 C30 C31 108.7(3) . . ?
C33 C30 C32 109.8(3) . . ?
C31 C30 C32 108.1(4) . . ?
C14 C19 C18 121.4(4) . . ?
C14 C19 H11 119.3 . . ?
C18 C19 H11 119.3 . . ?
C30 C33 H39A 109.5 . . ?
C30 C33 H39B 109.5 . . ?
C30 C33 H39C 109.5 . . ?
H39A C33 H39B 109.5 . . ?
H39A C33 H39C 109.5 . . ?
H39B C33 H39C 109.5 . . ?
C30 C31 H41A 109.5 . . ?
C30 C31 H41B 109.5 . . ?
C30 C31 H41C 109.5 . . ?
H41A C31 H41B 109.5 . . ?
H41A C31 H41C 109.5 . . ?
H41B C31 H41C 109.5 . . ?
C34 C35 H35 119.4 . . ?
C36 C35 C34 121.2(5) . . ?
C36 C35 H35 119.4 . . ?
C54 C59 H55 119.6 . . ?
C58 C59 C54 120.9(5) . . ?
C58 C59 H55 119.6 . . ?
C30 C32 H40A 109.5 . . ?
C30 C32 H40B 109.5 . . ?
C30 C32 H40C 109.5 . . ?
H40A C32 H40B 109.5 . . ?
H40A C32 H40C 109.5 . . ?
H40B C32 H40C 109.5 . . ?
C55 C56 C60 118.3(6) . . ?
C57 C56 C55 118.5(5) . . ?
C57 C56 C60 123.2(6) . . ?
C16 C20 H17A 109.5 . . ?
C16 C20 H17B 109.5 . . ?
C16 C20 H17C 109.5 . . ?
H17A C20 H17B 109.5 . . ?
H17A C20 H17C 109.5 . . ?
H17B C20 H17C 109.5 . . ?
C39 C38 C41 118.6(6) . . ?
C37 C38 C39 117.4(5) . . ?
C37 C38 C41 124.0(5) . . ?
C38 C37 H33 118.6 . . ?
C36 C37 C38 122.9(5) . . ?
C36 C37 H33 118.6 . . ?
C35 C36 C40 121.0(6) . . ?
C37 C36 C35 118.4(5) . . ?
C37 C36 C40 120.6(5) . . ?
C59 C58 C61 119.5(7) . . ?
C57 C58 C59 119.1(6) . . ?
C57 C58 C61 121.3(6) . . ?
C56 C57 H53 118.8 . . ?
C58 C57 C56 122.3(5) . . ?
C58 C57 H53 118.8 . . ?
C18 C21 H16A 109.5 . . ?
C18 C21 H16B 109.5 . . ?
C18 C21 H16C 109.5 . . ?
H16A C21 H16B 109.5 . . ?
H16A C21 H16C 109.5 . . ?
H16B C21 H16C 109.5 . . ?
C38 C41 H36A 109.5 . . ?
C38 C41 H36B 109.5 . . ?
C38 C41 H36C 109.5 . . ?
H36A C41 H36B 109.5 . . ?
H36A C41 H36C 109.5 . . ?
H36B C41 H36C 109.5 . . ?
C36 C40 H37A 109.5 . . ?
C36 C40 H37B 109.5 . . ?
C36 C40 H37C 109.5 . . ?
H37A C40 H37B 109.5 . . ?
H37A C40 H37C 109.5 . . ?
H37B C40 H37C 109.5 . . ?
C56 C60 H56A 109.5 . . ?
C56 C60 H56B 109.5 . . ?
C56 C60 H56C 109.5 . . ?
H56A C60 H56B 109.5 . . ?
H56A C60 H56C 109.5 . . ?
H56B C60 H56C 109.5 . . ?
C58 C61 H57A 109.5 . . ?
C58 C61 H57B 109.5 . . ?
C58 C61 H57C 109.5 . . ?
H57A C61 H57B 109.5 . . ?
H57A C61 H57C 109.5 . . ?
H57B C61 H57C 109.5 . . ?
S1 C1 P2 117.7(5) . . ?
P1 C1 P2 119.7(5) . . ?
P1 C1 S1 122.5(5) . . ?
C2 S2 P1 102.8(3) . . ?
P2 C2 Zr1 116.3(5) . . ?
P2 C2 S2 117.7(5) . . ?
S2 C2 Zr1 124.4(5) . . ?
C1 P1 S2 97.5(3) . . ?

loop_
_geom_bond_atom_site_label_1
_geom_bond_atom_site_label_2
_geom_bond_distance
_geom_bond_site_symmetry_2
_geom_bond_publ_flag
Zr1 N30 2.050(3) . ?
Zr1 N50 2.057(3) . ?
Zr1 N10 2.073(3) . ?
Zr1 C54 2.797(4) . ?
Zr1 C2 2.297(8) . ?
P2 C1 1.764(9) . ?
P2 C2 1.685(10) . ?
S1 C1 1.752(8) . ?
N30 C34 1.435(5) . ?
N30 C30 1.507(5) . ?
N50 C54 1.449(5) . ?
N50 C50 1.487(5) . ?
N10 C10 1.505(4) . ?
N10 C14 1.446(5) . ?
C10 C13 1.520(5) . ?
C10 C12 1.539(5) . ?
C10 C11 1.531(5) . ?
C14 C15 1.400(5) . ?
C14 C19 1.389(5) . ?
C54 C55 1.400(6) . ?
C54 C59 1.396(6) . ?
C13 H19A 0.9800 . ?
C13 H19B 0.9800 . ?
C13 H19C 0.9800 . ?
C15 H15 0.9500 . ?
C15 C16 1.392(5) . ?
C50 C52 1.531(5) . ?
C50 C53 1.539(5) . ?
C50 C51 1.515(5) . ?
C12 H21A 0.9800 . ?
C12 H21B 0.9800 . ?
C12 H21C 0.9800 . ?
C11 H20A 0.9800 . ?
C11 H20B 0.9800 . ?
C11 H20C 0.9800 . ?
C52 H60A 0.9800 . ?
C52 H60B 0.9800 . ?
C52 H60C 0.9800 . ?
C55 H51 0.9500 . ?
C55 C56 1.400(6) . ?
C17 H13 0.9500 . ?
C17 C16 1.380(6) . ?
C17 C18 1.387(6) . ?
C16 C20 1.512(6) . ?
C53 H59A 0.9800 . ?
C53 H59B 0.9800 . ?
C53 H59C 0.9800 . ?
C51 H61A 0.9800 . ?
C51 H61B 0.9800 . ?
C51 H61C 0.9800 . ?
C34 C39 1.382(6) . ?
C34 C35 1.407(6) . ?
C39 H31 0.9500 . ?
C39 C38 1.415(7) . ?
C18 C19 1.395(5) . ?
C18 C21 1.500(6) . ?
C30 C33 1.526(6) . ?
C30 C31 1.534(6) . ?
C30 C32 1.541(5) . ?
C19 H11 0.9500 . ?
C33 H39A 0.9800 . ?
C33 H39B 0.9800 . ?
C33 H39C 0.9800 . ?
C31 H41A 0.9800 . ?
C31 H41B 0.9800 . ?
C31 H41C 0.9800 . ?
C35 H35 0.9500 . ?
C35 C36 1.385(7) . ?
C59 H55 0.9500 . ?
C59 C58 1.374(7) . ?
C32 H40A 0.9800 . ?
C32 H40B 0.9800 . ?
C32 H40C 0.9800 . ?
C56 C57 1.390(9) . ?
C56 C60 1.517(8) . ?
C20 H17A 0.9800 . ?
C20 H17B 0.9800 . ?
C20 H17C 0.9800 . ?
C38 C37 1.399(8) . ?
C38 C41 1.504(8) . ?
C37 H33 0.9500 . ?
C37 C36 1.373(8) . ?
C36 C40 1.520(8) . ?
C58 C57 1.368(9) . ?
C58 C61 1.514(8) . ?
C57 H53 0.9500 . ?
C21 H16A 0.9800 . ?
C21 H16B 0.9800 . ?
C21 H16C 0.9800 . ?
C41 H36A 0.9800 . ?
C41 H36B 0.9800 . ?
C41 H36C 0.9800 . ?
C40 H37A 0.9800 . ?
C40 H37B 0.9800 . ?
C40 H37C 0.9800 . ?
C60 H56A 0.9800 . ?
C60 H56B 0.9800 . ?
C60 H56C 0.9800 . ?
C61 H57A 0.9800 . ?
C61 H57B 0.9800 . ?
C61 H57C 0.9800 . ?
C1 P1 1.728(8) . ?
S2 C2 1.727(10) . ?
S2 P1 2.074(5) . ?

loop_
_geom_torsion_atom_site_label_1
_geom_torsion_atom_site_label_2
_geom_torsion_atom_site_label_3
_geom_torsion_atom_site_label_4
_geom_torsion
_geom_torsion_site_symmetry_1
_geom_torsion_site_symmetry_2
_geom_torsion_site_symmetry_3
_geom_torsion_site_symmetry_4
_geom_torsion_publ_flag
Zr1 N30 C34 C39 85.1(4) . . . . ?
Zr1 N30 C34 C35 -92.8(4) . . . . ?
Zr1 N30 C30 C33 -122.7(3) . . . . ?
Zr1 N30 C30 C31 -3.5(4) . . . . ?
Zr1 N30 C30 C32 114.7(3) . . . . ?
Zr1 N50 C54 C55 -83.9(4) . . . . ?
Zr1 N50 C54 C59 92.8(4) . . . . ?
Zr1 N50 C50 C52 -118.9(4) . . . . ?
Zr1 N50 C50 C53 120.0(3) . . . . ?
Zr1 N50 C50 C51 0.5(5) . . . . ?
Zr1 N10 C10 C13 4.3(4) . . . . ?
Zr1 N10 C10 C12 122.7(3) . . . . ?
Zr1 N10 C10 C11 -115.1(3) . . . . ?
Zr1 N10 C14 C15 103.4(4) . . . . ?
Zr1 N10 C14 C19 -75.2(4) . . . . ?
Zr1 C54 C55 C56 127.3(4) . . . . ?
Zr1 C54 C59 C58 -123.3(4) . . . . ?
P2 C1 P1 S2 -0.6(6) . . . . ?
S1 C1 P1 S2 177.0(4) . . . . ?
N30 C34 C39 C38 -177.0(4) . . . . ?
N30 C34 C35 C36 179.2(4) . . . . ?
N50 C54 C55 C56 175.0(4) . . . . ?
N50 C54 C59 C58 -173.6(4) . . . . ?
N10 C14 C15 C16 -179.8(3) . . . . ?
N10 C14 C19 C18 178.0(3) . . . . ?
C10 N10 C14 C15 -77.5(4) . . . . ?
C10 N10 C14 C19 103.9(4) . . . . ?
C14 N10 C10 C13 -174.9(3) . . . . ?
C14 N10 C10 C12 -56.4(4) . . . . ?
C14 N10 C10 C11 65.8(4) . . . . ?
C14 C15 C16 C17 1.3(6) . . . . ?
C14 C15 C16 C20 -177.7(4) . . . . ?
C54 N50 C50 C52 61.9(4) . . . . ?
C54 N50 C50 C53 -59.2(4) . . . . ?
C54 N50 C50 C51 -178.7(3) . . . . ?
C54 C55 C56 C57 -0.3(7) . . . . ?
C54 C55 C56 C60 -178.4(4) . . . . ?
C54 C59 C58 C57 -2.4(7) . . . . ?
C54 C59 C58 C61 175.9(5) . . . . ?
C15 C14 C19 C18 -0.6(6) . . . . ?
C50 N50 C54 Zr1 179.4(4) . . . . ?
C50 N50 C54 C55 95.5(4) . . . . ?
C50 N50 C54 C59 -87.7(4) . . . . ?
C55 C54 C59 C58 3.1(6) . . . . ?
C55 C56 C57 C58 1.0(8) . . . . ?
C17 C18 C19 C14 2.2(6) . . . . ?
C16 C17 C18 C19 -2.1(7) . . . . ?
C16 C17 C18 C21 178.8(4) . . . . ?
C34 N30 C30 C33 55.8(4) . . . . ?
C34 N30 C30 C31 174.9(3) . . . . ?
C34 N30 C30 C32 -66.8(4) . . . . ?
C34 C39 C38 C37 -1.6(6) . . . . ?
C34 C39 C38 C41 177.0(4) . . . . ?
C34 C35 C36 C37 -2.6(6) . . . . ?
C34 C35 C36 C40 177.2(4) . . . . ?
C39 C34 C35 C36 1.2(6) . . . . ?
C39 C38 C37 C36 0.1(7) . . . . ?
C18 C17 C16 C15 0.4(7) . . . . ?
C18 C17 C16 C20 179.4(4) . . . . ?
C30 N30 C34 C39 -93.5(4) . . . . ?
C30 N30 C34 C35 88.6(4) . . . . ?
C19 C14 C15 C16 -1.2(6) . . . . ?
C35 C34 C39 C38 1.0(6) . . . . ?
C59 C54 C55 C56 -1.7(6) . . . . ?
C59 C58 C57 C56 0.3(8) . . . . ?
C38 C37 C36 C35 2.0(7) . . . . ?
C38 C37 C36 C40 -177.9(4) . . . . ?
C21 C18 C19 C14 -178.7(4) . . . . ?
C41 C38 C37 C36 -178.5(4) . . . . ?
C60 C56 C57 C58 179.1(5) . . . . ?
C61 C58 C57 C56 -177.9(5) . . . . ?
C1 P2 C2 Zr1 163.0(4) . . . . ?
C1 P2 C2 S2 -3.3(6) . . . . ?
C2 P2 C1 S1 -175.5(5) . . . . ?
C2 P2 C1 P1 2.2(7) . . . . ?
P1 S2 C2 Zr1 -162.0(4) . . . . ?
P1 S2 C2 P2 3.0(5) . . . . ?
